data_7040153
loop_
_publ_author_name
'Ronconi, Federico'
'Santoni, Marie-Pierre'
'Nastasi, Francesco'
'Bruno, Giuseppe'
'Argazzi, Roberto'
'Berardi, Serena'
'Caramori, Stefano'
'Bignozzi, Carlo A.'
'Campagna, Sebastiano'

_publ_section_title
;
 Charge injection into nanostructured TiO2 electrodes from the
 photogenerated reduced form of a new Ru(ii) polypyridine compound: the
 &quot;anti-biomimetic&quot; mechanism at work.
;
_journal_issue 36
_journal_name_full 'Dalton transactions (Cambridge, England : 2003)'
_journal_page_first 14109
_journal_page_last 14123
_journal_paper_doi 10.1039/c6dt01970f
_journal_volume 45
_journal_year 2016
_chemical_formula_sum 'C45 H39 F12 N8 O3 P3 Ru'
_chemical_formula_weight 1161.82
_chemical_name_systematic
;
 ?
;
_space_group_IT_number 2
_symmetry_cell_setting triclinic
_symmetry_Int_Tables_number 2
_symmetry_space_group_name_Hall '-P 1'
_symmetry_space_group_name_H-M 'P -1'
_atom_sites_solution_hydrogens geom
_audit_creation_date 2016-07-15T13:49:20-00:00
_audit_creation_method 'WinGX routine CIF_UPDATE'
_audit_update_record
;
2016-07-28 deposited with the CCDC.
2016-07-29 downloaded from the CCDC.
;
_cell_angle_alpha 77.721(7)
_cell_angle_beta 86.792(6)
_cell_angle_gamma 79.706(6)
_cell_formula_units_Z 2
_cell_length_a 8.8081(7)
_cell_length_b 16.7037(18)
_cell_length_c 17.8490(17)
_cell_measurement_reflns_used 9986
_cell_measurement_temperature 293(2)
_cell_measurement_theta_max 26.02
_cell_measurement_theta_min 2.42
_cell_volume 2524.3(4)
_computing_cell_refinement 'SAINT V7.68A (Bruker AXS, 2009)'
_computing_data_collection 'Bruker Instrument Service v2010.7.0.0'
_computing_data_reduction 'SAINT V7.68A (Bruker AXS, 2009)'
_computing_molecular_graphics 'Bruker SHELXTL'
_computing_publication_material 'Bruker SHELXTL'
_computing_structure_refinement 'SHELXL-2014 (Sheldrick, 2014)'
_computing_structure_solution 'SHELXS-97 (Sheldrick, 2008)'
_diffrn_ambient_temperature 293(2)
_diffrn_measured_fraction_theta_full 0.953
_diffrn_measured_fraction_theta_max 0.901
_diffrn_measurement_device_type 'Bruker APEX-II CCD'
_diffrn_measurement_method '\f and \w scans'
_diffrn_radiation_monochromator graphite
_diffrn_radiation_source 'fine-focus sealed tube'
_diffrn_radiation_type MoK\a
_diffrn_radiation_wavelength 0.71073
_diffrn_reflns_av_R_equivalents 0.1715
_diffrn_reflns_Laue_measured_fraction_full 0.953
_diffrn_reflns_Laue_measured_fraction_max 0.901
_diffrn_reflns_limit_h_max 11
_diffrn_reflns_limit_h_min -11
_diffrn_reflns_limit_k_max 22
_diffrn_reflns_limit_k_min -22
_diffrn_reflns_limit_l_max 23
_diffrn_reflns_limit_l_min -23
_diffrn_reflns_number 73203
_diffrn_reflns_point_group_measured_fraction_full 0.953
_diffrn_reflns_point_group_measured_fraction_max 0.901
_diffrn_reflns_theta_full 25.242
_diffrn_reflns_theta_max 28.498
_diffrn_reflns_theta_min 2.35
_exptl_absorpt_coefficient_mu 0.498
_exptl_absorpt_correction_T_max 0.7638
_exptl_absorpt_correction_T_min 0.6975
_exptl_absorpt_correction_type multi-scan
_exptl_absorpt_process_details 'SADABS; Bruker, 2008'
_exptl_crystal_colour dark
_exptl_crystal_density_diffrn 1.529
_exptl_crystal_density_method 'not measured'
_exptl_crystal_description irregular
_exptl_crystal_F_000 1172
_exptl_crystal_size_max 0.12
_exptl_crystal_size_mid 0.10
_exptl_crystal_size_min 0.09
_refine_diff_density_max 1.026
_refine_diff_density_min -1.085
_refine_diff_density_rms 0.115
_refine_ls_extinction_coef 0.0009(8)
_refine_ls_extinction_expression Fc^*^=kFc[1+0.001xFc^2^\l^3^/sin(2\q)]^-1/4^
_refine_ls_extinction_method SHELXL
_refine_ls_goodness_of_fit_ref 0.986
_refine_ls_hydrogen_treatment constr
_refine_ls_matrix_type full
_refine_ls_number_parameters 653
_refine_ls_number_reflns 11539
_refine_ls_number_restraints 3
_refine_ls_restrained_S_all 0.973
_refine_ls_R_factor_all 0.2732
_refine_ls_R_factor_gt 0.0968
_refine_ls_shift/su_max 0.495
_refine_ls_shift/su_mean 0.027
_refine_ls_structure_factor_coef Fsqd
_refine_ls_weighting_details 'w=1/[\s^2^(Fo^2^)+(0.1298P)^2^] where P=(Fo^2^+2Fc^2^)/3'
_refine_ls_weighting_scheme calc
_refine_ls_wR_factor_gt 0.2011
_refine_ls_wR_factor_ref 0.2810
_reflns_number_gt 4249
_reflns_number_total 11539
_reflns_threshold_expression 'I > 2\s(I)'
_cod_data_source_file c6dt01970f2.cif
_cod_data_source_block p-1
_cod_depositor_comments 'Adding full bibliography for 7040153.cif.'
_cod_database_code 7040153

loop_
_symmetry_equiv_pos_as_xyz
'x, y, z'
'-x, -y, -z'

loop_
_atom_site_label
_atom_site_type_symbol
_atom_site_fract_x
_atom_site_fract_y
_atom_site_fract_z
_atom_site_U_iso_or_equiv
_atom_site_adp_type
_atom_site_occupancy
_atom_site_site_symmetry_order
_atom_site_calc_flag
_atom_site_refinement_flags_posn
_atom_site_refinement_flags_adp
_atom_site_refinement_flags_occupancy
Ru1 Ru 0.79872(7) 0.25375(5) 0.73968(4) 0.0459(3) Uani 1 1 d . U .
P3 P 0.3426(3) 0.1676(2) 0.96282(14) 0.0650(9) Uani 1 1 d . U .
P2 P 1.0000 0.5000 0.5000 0.0695(13) Uani 1 2 d S U P
P1 P 0.6997(4) 0.4098(2) 0.13247(14) 0.0743(9) Uani 1 1 d . U .
P4 P 0.494(6) 0.005(5) 0.486(2) 0.413(15) Uani 0.5 1 d D U P
F10 F 0.456(6) -0.024(5) 0.574(2) 0.422(17) Uani 0.5 1 d D U P
F11 F 0.529(7) 0.034(6) 0.397(3) 0.444(17) Uani 0.5 1 d D U P
F12 F 0.576(7) 0.076(5) 0.503(3) 0.479(18) Uani 0.5 1 d D U P
F13 F 0.408(6) -0.065(6) 0.467(3) 0.452(16) Uani 0.5 1 d D U P
F14 F 0.334(7) 0.068(6) 0.476(3) 0.486(17) Uani 0.5 1 d D U P
F15 F 0.651(7) -0.058(5) 0.493(3) 0.474(17) Uani 0.5 1 d D U P
F4 F 0.4594(6) 0.2314(4) 0.9601(3) 0.0815(18) Uani 1 1 d . U .
F1 F 0.9910(8) 0.4612(5) 0.4274(3) 0.105(2) Uani 1 1 d . U .
F3 F 1.0613(8) 0.4111(4) 0.5503(3) 0.099(2) Uani 1 1 d . U .
F5 F 0.4166(7) 0.1452(5) 0.8854(3) 0.095(2) Uani 1 1 d . U .
F6 F 0.2252(6) 0.2401(4) 0.9125(3) 0.0888(19) Uani 1 1 d . U .
N2 N 0.8153(7) 0.2140(5) 0.8521(3) 0.0403(16) Uani 1 1 d . U .
F9 F 0.4618(7) 0.0952(5) 1.0107(4) 0.104(2) Uani 1 1 d . U .
N4 N 1.0232(7) 0.2159(5) 0.7036(3) 0.0443(18) Uani 1 1 d . U .
N3 N 0.8423(7) 0.3587(5) 0.7728(4) 0.0488(17) Uani 1 1 d . U .
N8 N 0.8972(7) 0.2803(5) 0.5062(4) 0.051(2) Uani 1 1 d . U .
O2 O 0.6424(10) 0.5071(6) 0.1142(4) 0.099(2) Uani 1 1 d . U .
F8 F 0.2692(8) 0.1916(5) 1.0390(3) 0.110(2) Uani 1 1 d . U .
O1 O 0.8367(9) 0.3792(5) 0.0906(3) 0.080(2) Uani 1 1 d . U .
F7 F 0.2245(7) 0.1065(5) 0.9662(4) 0.103(2) Uani 1 1 d . U .
O3 O 0.5501(8) 0.3763(6) 0.1193(4) 0.087(2) Uani 1 1 d . U .
F2 F 0.8294(7) 0.4849(5) 0.5232(4) 0.113(3) Uani 1 1 d . U .
N5 N 0.7867(7) 0.2872(4) 0.6280(3) 0.0398(16) Uani 1 1 d . U .
N7 N 0.6336(7) 0.3444(5) 0.5194(3) 0.0489(19) Uani 1 1 d . U .
N6 N 0.5650(7) 0.3105(5) 0.7252(3) 0.0454(18) Uani 1 1 d . U .
N1 N 0.7532(7) 0.1347(5) 0.7532(4) 0.0500(17) Uani 1 1 d . U .
C10 C 0.8585(9) 0.2406(6) 0.9747(4) 0.050(2) Uani 1 1 d . U .
H10 H 0.8787 0.2769 1.0043 0.060 Uiso 1 1 calc R U .
C12 C 0.8562(9) 0.3502(6) 0.8515(4) 0.047(2) Uani 1 1 d . U .
C37 C 0.7490(10) 0.3432(6) 0.3936(4) 0.048(2) Uani 1 1 d . U .
C9 C 0.8434(9) 0.1594(6) 1.0085(5) 0.051(2) Uani 1 1 d . U .
C39 C 0.5992(12) 0.4126(7) 0.2816(5) 0.074(3) Uani 1 1 d . U .
H39 H 0.5084 0.4446 0.2603 0.089 Uiso 1 1 calc R U .
C28 C 1.0461(9) 0.2270(6) 0.6260(4) 0.043(2) Uani 1 1 d . U .
C38 C 0.6128(11) 0.3903(7) 0.3601(5) 0.069(3) Uani 1 1 d . U .
H38 H 0.5301 0.4068 0.3913 0.083 Uiso 1 1 calc R U .
C11 C 0.8429(8) 0.2666(6) 0.8960(4) 0.0415(19) Uani 1 1 d . U .
C32 C 0.5270(8) 0.3427(6) 0.6496(4) 0.044(2) Uani 1 1 d . U .
C27 C 1.1857(10) 0.2034(7) 0.5929(5) 0.065(3) Uani 1 1 d . U .
H27 H 1.1947 0.2092 0.5399 0.078 Uiso 1 1 calc R U .
C16 C 0.8531(9) 0.4349(6) 0.7285(5) 0.051(2) Uani 1 1 d . U .
H16 H 0.8432 0.4423 0.6758 0.061 Uiso 1 1 calc R U .
C6 C 0.7566(9) 0.0913(6) 0.8274(5) 0.048(2) Uani 1 1 d . U .
C17 C 0.8571(10) 0.1292(7) 1.0938(5) 0.060(3) Uani 1 1 d . U .
C8 C 0.8134(9) 0.1059(6) 0.9624(5) 0.053(2) Uani 1 1 d . U .
H8 H 0.8043 0.0510 0.9836 0.064 Uiso 1 1 calc R U .
C4 C 0.6781(13) -0.0242(8) 0.7928(6) 0.083(3) Uani 1 1 d . U .
H4 H 0.6507 -0.0767 0.8060 0.099 Uiso 1 1 calc R U .
C42 C 0.8685(11) 0.3189(7) 0.3455(5) 0.063(3) Uani 1 1 d . U .
H42 H 0.9592 0.2861 0.3662 0.075 Uiso 1 1 calc R U .
C35 C 0.3144(10) 0.3686(7) 0.7611(5) 0.065(3) Uani 1 1 d . U .
H35 H 0.2429 0.3771 0.8003 0.078 Uiso 1 1 calc R U .
C33 C 0.3831(9) 0.3857(6) 0.6295(5) 0.056(2) Uani 1 1 d . U .
H33 H 0.3581 0.4055 0.5782 0.068 Uiso 1 1 calc R U .
C3 C 0.6791(11) 0.0181(7) 0.7168(5) 0.066(3) Uani 1 1 d . U .
H3 H 0.6559 -0.0065 0.6777 0.079 Uiso 1 1 calc R U .
C22 C 0.9546(11) 0.1622(7) 1.1342(5) 0.069(3) Uani 1 1 d . U .
H22 H 1.0122 0.2011 1.1076 0.083 Uiso 1 1 calc R U .
C40 C 0.7209(11) 0.3874(7) 0.2340(5) 0.061(3) Uani 1 1 d . U .
C29 C 0.9048(9) 0.2660(6) 0.5825(4) 0.042(2) Uani 1 1 d . U .
C41 C 0.8544(11) 0.3432(7) 0.2663(5) 0.066(3) Uani 1 1 d . U .
H41 H 0.9382 0.3290 0.2349 0.079 Uiso 1 1 calc R U .
C36 C 0.4610(9) 0.3246(6) 0.7789(5) 0.054(2) Uani 1 1 d . U .
H36 H 0.4867 0.3043 0.8300 0.064 Uiso 1 1 calc R U .
C31 C 0.6503(8) 0.3247(6) 0.5945(4) 0.043(2) Uani 1 1 d . U .
C2 C 0.7144(10) 0.0958(7) 0.7005(5) 0.057(2) Uani 1 1 d . U .
H2 H 0.7114 0.1240 0.6496 0.068 Uiso 1 1 calc R U .
C30 C 0.7613(10) 0.3210(6) 0.4764(4) 0.051(2) Uani 1 1 d . U .
C15 C 0.8772(11) 0.5003(7) 0.7569(5) 0.067(3) Uani 1 1 d . U .
H15 H 0.8840 0.5509 0.7240 0.080 Uiso 1 1 calc R U .
C14 C 0.8917(13) 0.4916(7) 0.8344(5) 0.076(3) Uani 1 1 d . U .
H14 H 0.9089 0.5358 0.8550 0.091 Uiso 1 1 calc R U .
C34 C 0.2747(10) 0.3995(7) 0.6870(5) 0.072(3) Uani 1 1 d . U .
H34 H 0.1765 0.4295 0.6748 0.086 Uiso 1 1 calc R U .
C5 C 0.7185(11) 0.0136(7) 0.8472(5) 0.064(3) Uani 1 1 d . U .
H5 H 0.7201 -0.0137 0.8984 0.077 Uiso 1 1 calc R U .
C21 C 0.9662(13) 0.1376(9) 1.2132(6) 0.091(4) Uani 1 1 d . U .
H21 H 1.0310 0.1601 1.2393 0.110 Uiso 1 1 calc R U .
C24 C 1.1507(9) 0.1843(6) 0.7474(5) 0.057(3) Uani 1 1 d . U .
H24 H 1.1417 0.1787 0.8004 0.068 Uiso 1 1 calc R U .
C13 C 0.8802(11) 0.4159(7) 0.8808(5) 0.065(3) Uani 1 1 d . U .
H13 H 0.8889 0.4093 0.9336 0.079 Uiso 1 1 calc R U .
C25 C 1.2918(10) 0.1608(7) 0.7149(5) 0.064(3) Uani 1 1 d . U .
H25 H 1.3752 0.1372 0.7468 0.076 Uiso 1 1 calc R U .
C18 C 0.7696(13) 0.0749(8) 1.1341(5) 0.085(4) Uani 1 1 d . U .
H18 H 0.7020 0.0537 1.1084 0.101 Uiso 1 1 calc R U .
C26 C 1.3142(10) 0.1707(7) 0.6381(5) 0.073(3) Uani 1 1 d . U .
H26 H 1.4112 0.1562 0.6166 0.088 Uiso 1 1 calc R U .
C7 C 0.7975(9) 0.1374(6) 0.8835(4) 0.0425(19) Uani 1 1 d . U .
C43 C 0.5506(15) 0.2888(9) 0.1357(7) 0.100(4) Uani 1 1 d . U .
H43A H 0.6488 0.2600 0.1575 0.119 Uiso 1 1 calc R U .
H43B H 0.5394 0.2709 0.0884 0.119 Uiso 1 1 calc R U .
C46 C 0.7816(15) 0.5835(10) 0.0128(6) 0.115(5) Uani 1 1 d . U .
H46A H 0.7713 0.6160 -0.0385 0.173 Uiso 0.5 1 calc R U P
H46B H 0.8078 0.6168 0.0463 0.173 Uiso 0.5 1 calc R U P
H46C H 0.8617 0.5360 0.0137 0.173 Uiso 0.5 1 calc R U P
H46D H 0.8559 0.5632 0.0528 0.173 Uiso 0.5 1 calc R U P
H46E H 0.8194 0.5624 -0.0320 0.173 Uiso 0.5 1 calc R U P
H46F H 0.7655 0.6432 0.0007 0.173 Uiso 0.5 1 calc R U P
C19 C 0.7799(15) 0.0508(9) 1.2126(6) 0.104(5) Uani 1 1 d . U .
H19 H 0.7175 0.0143 1.2390 0.125 Uiso 1 1 calc R U .
C20 C 0.8811(15) 0.0796(9) 1.2531(6) 0.091(4) Uani 1 1 d . U .
C45 C 0.6389(15) 0.5562(9) 0.0381(6) 0.108(5) Uani 1 1 d . U .
H45A H 0.5584 0.6045 0.0358 0.130 Uiso 1 1 calc R U .
H45B H 0.6122 0.5239 0.0032 0.130 Uiso 1 1 calc R U .
C23 C 0.8871(18) 0.0531(10) 1.3423(5) 0.143(6) Uani 1 1 d . U .
H23A H 0.8212 0.0127 1.3599 0.215 Uiso 0.5 1 calc R U P
H23B H 0.9911 0.0295 1.3574 0.215 Uiso 0.5 1 calc R U P
H23C H 0.8526 0.1010 1.3644 0.215 Uiso 0.5 1 calc R U P
H23D H 0.9554 0.0827 1.3612 0.215 Uiso 0.5 1 calc R U P
H23E H 0.7855 0.0659 1.3638 0.215 Uiso 0.5 1 calc R U P
H23F H 0.9240 -0.0056 1.3567 0.215 Uiso 0.5 1 calc R U P
C44 C 0.428(2) 0.2666(11) 0.1884(9) 0.156(7) Uani 1 1 d . U .
H44A H 0.4319 0.2075 0.1981 0.234 Uiso 0.5 1 calc R U P
H44B H 0.4398 0.2833 0.2357 0.234 Uiso 0.5 1 calc R U P
H44C H 0.3304 0.2941 0.1666 0.234 Uiso 0.5 1 calc R U P
H44D H 0.3696 0.3158 0.2022 0.234 Uiso 0.5 1 calc R U P
H44E H 0.3616 0.2400 0.1646 0.234 Uiso 0.5 1 calc R U P
H44F H 0.4710 0.2292 0.2337 0.234 Uiso 0.5 1 calc R U P

loop_
_atom_site_aniso_label
_atom_site_aniso_U_11
_atom_site_aniso_U_22
_atom_site_aniso_U_33
_atom_site_aniso_U_23
_atom_site_aniso_U_13
_atom_site_aniso_U_12
Ru1 0.0302(4) 0.0616(7) 0.0409(4) 0.0013(3) -0.0114(3) -0.0058(4)
P3 0.0490(14) 0.080(2) 0.0600(16) 0.0030(14) -0.0087(12) -0.0148(15)
P2 0.065(2) 0.083(3) 0.056(2) 0.021(2) -0.0304(17) -0.034(2)
P1 0.089(2) 0.088(3) 0.0423(14) -0.0092(15) -0.0176(13) -0.0043(19)
P4 0.120(13) 1.00(4) 0.20(3) -0.40(3) -0.038(16) 0.027(18)
F10 0.152(19) 1.00(4) 0.20(3) -0.40(3) -0.025(17) 0.00(2)
F11 0.19(2) 1.00(4) 0.23(3) -0.39(3) -0.036(19) 0.01(2)
F12 0.23(2) 1.04(4) 0.26(4) -0.40(4) -0.02(2) -0.02(2)
F13 0.22(2) 1.02(4) 0.21(3) -0.39(3) -0.038(19) 0.00(2)
F14 0.185(18) 1.03(4) 0.30(4) -0.40(4) -0.03(2) 0.05(2)
F15 0.177(18) 1.03(4) 0.27(3) -0.38(4) -0.018(19) 0.04(2)
F4 0.062(3) 0.105(5) 0.078(3) -0.003(3) -0.013(3) -0.031(3)
F1 0.141(6) 0.109(6) 0.069(3) -0.001(3) -0.032(3) -0.045(5)
F3 0.112(5) 0.080(5) 0.097(4) 0.027(3) -0.056(3) -0.034(4)
F5 0.085(4) 0.118(6) 0.080(3) -0.022(3) 0.001(3) -0.013(4)
F6 0.066(3) 0.092(5) 0.100(4) 0.002(3) -0.023(3) -0.007(3)
N2 0.029(3) 0.043(4) 0.047(3) -0.001(3) -0.005(3) -0.009(3)
F9 0.071(4) 0.111(5) 0.112(4) 0.025(4) -0.029(3) -0.013(3)
N4 0.029(3) 0.055(5) 0.046(3) -0.003(3) -0.009(2) -0.006(3)
N3 0.044(4) 0.051(4) 0.049(3) -0.002(3) -0.006(3) -0.009(3)
N8 0.040(3) 0.066(6) 0.043(3) -0.006(3) -0.008(3) -0.004(3)
O2 0.138(6) 0.087(5) 0.059(4) -0.005(4) -0.004(4) 0.004(4)
F8 0.097(4) 0.154(7) 0.084(4) -0.025(4) 0.014(3) -0.037(4)
O1 0.101(5) 0.090(6) 0.049(4) -0.017(3) -0.008(3) -0.012(4)
F7 0.066(4) 0.107(5) 0.134(5) -0.004(4) -0.014(3) -0.030(4)
O3 0.089(5) 0.100(6) 0.069(4) -0.013(4) -0.036(3) -0.006(4)
F2 0.074(4) 0.135(7) 0.122(5) 0.013(4) -0.021(3) -0.043(4)
N5 0.025(3) 0.047(5) 0.047(3) -0.003(3) -0.002(2) -0.011(3)
N7 0.038(3) 0.066(6) 0.041(3) -0.002(3) -0.008(2) -0.012(3)
N6 0.037(3) 0.060(5) 0.038(3) -0.004(3) -0.006(2) -0.009(3)
N1 0.033(3) 0.066(4) 0.045(3) -0.003(3) -0.009(3) 0.000(3)
C10 0.042(5) 0.061(6) 0.045(4) -0.005(3) -0.006(3) -0.009(4)
C12 0.043(5) 0.053(5) 0.045(4) -0.005(3) -0.001(3) -0.015(4)
C37 0.045(4) 0.057(6) 0.042(3) -0.005(3) -0.012(3) -0.015(4)
C9 0.040(5) 0.059(5) 0.049(4) -0.001(3) -0.002(3) -0.007(4)
C39 0.066(5) 0.101(9) 0.045(4) -0.002(4) -0.018(3) 0.003(5)
C28 0.032(3) 0.051(6) 0.044(4) -0.005(3) -0.005(3) -0.008(3)
C38 0.057(5) 0.094(8) 0.046(4) 0.000(4) -0.010(3) 0.000(5)
C11 0.029(4) 0.047(5) 0.046(3) -0.001(3) 0.000(3) -0.010(4)
C32 0.025(3) 0.067(6) 0.039(3) -0.004(3) -0.009(2) -0.010(3)
C27 0.041(4) 0.095(9) 0.052(4) -0.009(5) 0.000(3) 0.003(4)
C16 0.037(4) 0.059(5) 0.052(4) -0.002(4) -0.008(4) -0.006(4)
C6 0.035(4) 0.055(5) 0.052(4) -0.007(3) -0.004(3) -0.004(4)
C17 0.052(5) 0.069(7) 0.047(4) 0.001(4) -0.003(3) 0.007(5)
C8 0.048(5) 0.052(6) 0.053(4) 0.002(3) -0.007(3) -0.007(4)
C4 0.092(8) 0.082(7) 0.079(5) -0.011(5) -0.009(5) -0.033(6)
C42 0.052(5) 0.086(8) 0.048(4) -0.013(4) -0.010(3) -0.005(5)
C35 0.040(4) 0.092(8) 0.053(4) -0.005(4) -0.002(3) 0.003(5)
C33 0.038(4) 0.075(7) 0.051(4) 0.000(4) -0.013(3) -0.008(4)
C3 0.069(6) 0.065(6) 0.066(5) -0.013(4) -0.012(4) -0.013(5)
C22 0.060(5) 0.080(8) 0.057(4) -0.002(4) -0.011(4) 0.006(5)
C40 0.062(5) 0.076(7) 0.046(4) -0.009(4) -0.012(3) -0.011(5)
C29 0.031(3) 0.050(6) 0.044(3) -0.002(3) -0.003(3) -0.012(3)
C41 0.058(5) 0.086(8) 0.050(4) -0.009(4) -0.007(3) -0.011(5)
C36 0.041(4) 0.073(7) 0.041(4) -0.003(4) -0.001(3) -0.005(4)
C31 0.030(3) 0.051(6) 0.043(3) 0.001(3) -0.006(3) -0.009(3)
C2 0.045(5) 0.070(6) 0.054(4) -0.009(4) -0.010(4) -0.006(5)
C30 0.043(4) 0.065(6) 0.043(3) -0.005(3) -0.008(3) -0.011(4)
C15 0.075(7) 0.062(6) 0.066(5) -0.007(4) 0.002(4) -0.025(5)
C14 0.104(8) 0.061(6) 0.066(5) -0.011(4) -0.001(5) -0.028(6)
C34 0.041(4) 0.105(9) 0.058(4) 0.000(5) -0.010(3) 0.003(5)
C5 0.067(6) 0.059(6) 0.064(5) -0.001(4) -0.009(4) -0.013(5)
C21 0.085(7) 0.113(10) 0.062(5) 0.001(5) -0.019(5) 0.005(7)
C24 0.033(4) 0.078(8) 0.054(4) -0.005(4) -0.017(3) 0.002(4)
C13 0.076(7) 0.062(6) 0.062(5) -0.010(4) -0.009(4) -0.024(5)
C25 0.036(4) 0.084(8) 0.062(4) -0.004(5) -0.014(3) 0.005(4)
C18 0.096(7) 0.097(9) 0.054(5) 0.008(5) 0.000(4) -0.026(7)
C26 0.036(4) 0.106(10) 0.067(5) -0.009(5) -0.005(3) 0.004(5)
C7 0.031(4) 0.044(5) 0.048(3) -0.001(3) -0.001(3) -0.005(4)
C43 0.100(8) 0.103(8) 0.102(8) -0.021(6) -0.039(6) -0.021(7)
C46 0.118(9) 0.141(14) 0.085(8) -0.014(8) -0.004(7) -0.025(9)
C19 0.123(9) 0.125(11) 0.054(5) 0.007(5) 0.004(5) -0.025(9)
C20 0.105(8) 0.098(9) 0.055(5) -0.003(5) -0.004(5) 0.011(7)
C45 0.108(8) 0.122(11) 0.082(6) 0.008(6) -0.023(6) -0.015(8)
C23 0.182(14) 0.191(17) 0.035(5) 0.010(6) -0.007(6) -0.013(13)
C44 0.187(14) 0.140(15) 0.152(12) -0.032(10) 0.018(10) -0.064(12)

loop_
_atom_type_symbol
_atom_type_description
_atom_type_scat_dispersion_real
_atom_type_scat_dispersion_imag
_atom_type_scat_source
C C 0.0033 0.0016 'International Tables Vol C Tables 4.2.6.8 and 6.1.1.4'
H H 0 0 'International Tables Vol C Tables 4.2.6.8 and 6.1.1.4'
N N 0.0061 0.0033 'International Tables Vol C Tables 4.2.6.8 and 6.1.1.4'
O O 0.0106 0.006 'International Tables Vol C Tables 4.2.6.8 and 6.1.1.4'
F F 0.0171 0.0103 'International Tables Vol C Tables 4.2.6.8 and 6.1.1.4'
P P 0.1023 0.0942 'International Tables Vol C Tables 4.2.6.8 and 6.1.1.4'
Ru Ru -1.2594 0.8363 'International Tables Vol C Tables 4.2.6.8 and 6.1.1.4'

loop_
_geom_angle_atom_site_label_1
_geom_angle_atom_site_label_2
_geom_angle_atom_site_label_3
_geom_angle
_geom_angle_site_symmetry_1
_geom_angle_site_symmetry_3
N5 Ru1 N2 177.1(3) . .
N5 Ru1 N1 99.1(3) . .
N2 Ru1 N1 78.4(3) . .
N5 Ru1 N3 103.7(3) . .
N2 Ru1 N3 78.8(3) . .
N1 Ru1 N3 157.2(3) . .
N5 Ru1 N4 77.1(2) . .
N2 Ru1 N4 101.2(2) . .
N1 Ru1 N4 90.9(3) . .
N3 Ru1 N4 95.7(3) . .
N5 Ru1 N6 78.3(2) . .
N2 Ru1 N6 103.4(2) . .
N1 Ru1 N6 94.3(3) . .
N3 Ru1 N6 88.8(3) . .
N4 Ru1 N6 155.4(2) . .
F8 P3 F7 89.6(4) . .
F8 P3 F9 90.3(4) . .
F7 P3 F9 90.4(4) . .
F8 P3 F5 179.0(5) . .
F7 P3 F5 91.1(4) . .
F9 P3 F5 90.4(4) . .
F8 P3 F6 91.2(4) . .
F7 P3 F6 89.8(3) . .
F9 P3 F6 178.4(4) . .
F5 P3 F6 88.0(4) . .
F8 P3 F4 89.3(4) . .
F7 P3 F4 178.6(4) . .
F9 P3 F4 90.5(3) . .
F5 P3 F4 89.9(3) . .
F6 P3 F4 89.3(3) . .
F1 P2 F1 180.0 2_766 .
F1 P2 F3 89.0(4) 2_766 .
F1 P2 F3 91.0(4) . .
F1 P2 F3 91.0(4) 2_766 2_766
F1 P2 F3 89.0(4) . 2_766
F3 P2 F3 180.0 . 2_766
F1 P2 F2 89.0(4) 2_766 2_766
F1 P2 F2 91.0(4) . 2_766
F3 P2 F2 91.5(3) . 2_766
F3 P2 F2 88.5(3) 2_766 2_766
F1 P2 F2 91.0(4) 2_766 .
F1 P2 F2 89.0(4) . .
F3 P2 F2 88.5(3) . .
F3 P2 F2 91.5(3) 2_766 .
F2 P2 F2 180.0 2_766 .
O1 P1 O3 115.3(5) . .
O1 P1 O2 116.5(5) . .
O3 P1 O2 101.9(5) . .
O1 P1 C40 114.0(5) . .
O3 P1 C40 105.0(4) . .
O2 P1 C40 102.5(5) . .
F13 P4 F15 86(6) 2_656 2_656
F13 P4 F10 98(9) 2_656 2_656
F15 P4 F10 117(10) 2_656 2_656
F13 P4 F11 106(4) 2_656 .
F15 P4 F11 108(4) 2_656 .
F10 P4 F11 11(4) 2_656 .
F13 P4 F14 97(4) 2_656 .
F15 P4 F14 20(3) 2_656 .
F10 P4 F14 98(7) 2_656 .
F11 P4 F14 88.9(8) . .
F13 P4 F12 17(5) 2_656 .
F15 P4 F12 85(5) 2_656 .
F10 P4 F12 84(6) 2_656 .
F11 P4 F12 89.9(8) . .
F14 P4 F12 90.4(8) . .
F13 P4 F15 85(4) 2_656 .
F15 P4 F15 162(3) 2_656 .
F10 P4 F15 81(7) 2_656 .
F11 P4 F15 89.5(8) . .
F14 P4 F15 177.7(10) . .
F12 P4 F15 91.4(8) . .
F13 P4 F10 75(4) 2_656 .
F15 P4 F10 71(4) 2_656 .
F10 P4 F10 170(4) 2_656 .
F11 P4 F10 178.9(10) . .
F14 P4 F10 90.6(8) . .
F12 P4 F10 91.0(8) . .
F15 P4 F10 91.0(8) . .
F13 P4 F13 164(5) 2_656 .
F15 P4 F13 95(5) 2_656 .
F10 P4 F13 96(6) 2_656 .
F11 P4 F13 89.1(8) . .
F14 P4 F13 88.6(8) . .
F12 P4 F13 178.5(10) . .
F15 P4 F13 89.7(8) . .
F10 P4 F13 90.0(8) . .
F13 P4 F11 71.0(19) 2_656 2_656
F15 P4 F11 76(4) 2_656 2_656
F10 P4 F11 163(7) 2_656 2_656
F11 P4 F11 175(3) . 2_656
F14 P4 F11 96(4) . 2_656
F12 P4 F11 87(4) . 2_656
F15 P4 F11 86(4) . 2_656
F10 P4 F11 6(3) . 2_656
F13 P4 F11 94(4) . 2_656
F11 F10 P4 144(10) 2_656 2_656
F11 F10 P4 154(10) 2_656 .
P4 F10 P4 10(4) 2_656 .
F11 F10 F13 104(10) 2_656 2_656
P4 F10 F13 51(6) 2_656 2_656
P4 F10 F13 56.9(16) . 2_656
F11 F10 F15 144(10) 2_656 2_656
P4 F10 F15 60(6) 2_656 2_656
P4 F10 F15 52(4) . 2_656
F13 F10 F15 71(6) 2_656 2_656
F10 F11 P4 25(10) 2_656 .
F10 F11 P4 19(10) 2_656 2_656
P4 F11 P4 5(3) . 2_656
F13 F12 P4 104(10) 2_656 .
F12 F13 P4 59(10) 2_656 2_656
F12 F13 F15 81(10) 2_656 2_656
P4 F13 F15 44(3) 2_656 2_656
F12 F13 P4 75(10) 2_656 .
P4 F13 P4 16(5) 2_656 .
F15 F13 P4 41(3) 2_656 .
F12 F13 F10 104(10) 2_656 2_656
P4 F13 F10 48(4) 2_656 2_656
F15 F13 F10 62(4) 2_656 2_656
P4 F13 F10 33.5(19) . 2_656
F15 F14 P4 70(10) 2_656 .
F14 F15 P4 90(10) 2_656 2_656
F14 F15 F13 78(10) 2_656 2_656
P4 F15 F13 45(4) 2_656 2_656
F14 F15 P4 108(10) 2_656 .
P4 F15 P4 18(3) 2_656 .
F13 F15 P4 51(2) 2_656 .
F14 F15 F10 142(10) 2_656 2_656
P4 F15 F10 57(5) 2_656 2_656
F13 F15 F10 66(5) 2_656 2_656
P4 F15 F10 39(4) . 2_656
C7 N2 C11 120.6(7) . .
C7 N2 Ru1 119.9(6) . .
C11 N2 Ru1 119.4(5) . .
C24 N4 C28 116.3(7) . .
C24 N4 Ru1 128.2(6) . .
C28 N4 Ru1 115.4(5) . .
C16 N3 C12 116.5(8) . .
C16 N3 Ru1 128.8(6) . .
C12 N3 Ru1 114.6(5) . .
C29 N8 C30 115.6(7) . .
C45 O2 P1 122.7(8) . .
C43 O3 P1 119.6(7) . .
C29 N5 C31 117.6(6) . .
C29 N5 Ru1 121.7(5) . .
C31 N5 Ru1 120.3(5) . .
C31 N7 C30 115.9(7) . .
C36 N6 C32 118.6(7) . .
C36 N6 Ru1 127.8(5) . .
C32 N6 Ru1 113.3(5) . .
C2 N1 C6 116.2(8) . .
C2 N1 Ru1 129.3(6) . .
C6 N1 Ru1 114.5(6) . .
C11 C10 C9 118.8(9) . .
C11 C10 H10 120.6 . .
C9 C10 H10 120.6 . .
C13 C12 N3 120.2(8) . .
C13 C12 C11 126.0(8) . .
N3 C12 C11 113.8(8) . .
C42 C37 C38 117.9(8) . .
C42 C37 C30 122.0(8) . .
C38 C37 C30 120.1(8) . .
C10 C9 C8 119.4(8) . .
C10 C9 C17 120.5(9) . .
C8 C9 C17 120.1(8) . .
C38 C39 C40 120.2(9) . .
C38 C39 H39 119.9 . .
C40 C39 H39 119.9 . .
C27 C28 N4 122.9(7) . .
C27 C28 C29 124.1(7) . .
N4 C28 C29 113.1(7) . .
C39 C38 C37 121.0(10) . .
C39 C38 H38 119.5 . .
C37 C38 H38 119.5 . .
N2 C11 C10 121.2(8) . .
N2 C11 C12 113.3(7) . .
C10 C11 C12 125.5(8) . .
C33 C32 N6 121.5(7) . .
C33 C32 C31 123.9(7) . .
N6 C32 C31 114.6(7) . .
C28 C27 C26 120.1(8) . .
C28 C27 H27 120.0 . .
C26 C27 H27 120.0 . .
C15 C16 N3 123.7(8) . .
C15 C16 H16 118.1 . .
N3 C16 H16 118.1 . .
N1 C6 C5 122.0(8) . .
N1 C6 C7 114.1(8) . .
C5 C6 C7 123.9(8) . .
C18 C17 C22 118.5(8) . .
C18 C17 C9 121.9(9) . .
C22 C17 C9 119.4(8) . .
C7 C8 C9 118.1(8) . .
C7 C8 H8 121.0 . .
C9 C8 H8 121.0 . .
C5 C4 C3 118.0(10) . .
C5 C4 H4 121.0 . .
C3 C4 H4 121.0 . .
C37 C42 C41 120.5(9) . .
C37 C42 H42 119.8 . .
C41 C42 H42 119.8 . .
C34 C35 C36 120.2(9) . .
C34 C35 H35 119.9 . .
C36 C35 H35 119.9 . .
C32 C33 C34 119.0(7) . .
C32 C33 H33 120.5 . .
C34 C33 H33 120.5 . .
C2 C3 C4 118.9(9) . .
C2 C3 H3 120.5 . .
C4 C3 H3 120.5 . .
C21 C22 C17 120.9(9) . .
C21 C22 H22 119.5 . .
C17 C22 H22 119.5 . .
C41 C40 C39 118.8(8) . .
C41 C40 P1 120.6(8) . .
C39 C40 P1 120.5(7) . .
N5 C29 N8 123.8(7) . .
N5 C29 C28 112.2(7) . .
N8 C29 C28 124.0(7) . .
C40 C41 C42 121.4(9) . .
C40 C41 H41 119.3 . .
C42 C41 H41 119.3 . .
N6 C36 C35 121.8(8) . .
N6 C36 H36 119.1 . .
C35 C36 H36 119.1 . .
N7 C31 N5 122.8(7) . .
N7 C31 C32 124.0(7) . .
N5 C31 C32 113.2(6) . .
N1 C2 C3 124.2(8) . .
N1 C2 H2 117.9 . .
C3 C2 H2 117.9 . .
N8 C30 N7 124.2(7) . .
N8 C30 C37 118.2(8) . .
N7 C30 C37 117.6(8) . .
C16 C15 C14 119.6(9) . .
C16 C15 H15 120.2 . .
C14 C15 H15 120.2 . .
C15 C14 C13 118.3(10) . .
C15 C14 H14 120.9 . .
C13 C14 H14 120.8 . .
C35 C34 C33 118.9(9) . .
C35 C34 H34 120.6 . .
C33 C34 H34 120.6 . .
C4 C5 C6 120.7(9) . .
C4 C5 H5 119.7 . .
C6 C5 H5 119.7 . .
C20 C21 C22 119.9(11) . .
C20 C21 H21 120.1 . .
C22 C21 H21 120.1 . .
N4 C24 C25 121.3(8) . .
N4 C24 H24 119.3 . .
C25 C24 H24 119.3 . .
C12 C13 C14 121.6(9) . .
C12 C13 H13 119.2 . .
C14 C13 H13 119.2 . .
C26 C25 C24 122.3(8) . .
C26 C25 H25 118.9 . .
C24 C25 H25 118.9 . .
C17 C18 C19 120.7(10) . .
C17 C18 H18 119.6 . .
C19 C18 H18 119.6 . .
C25 C26 C27 117.0(9) . .
C25 C26 H26 121.5 . .
C27 C26 H26 121.5 . .
N2 C7 C8 121.8(8) . .
N2 C7 C6 113.0(7) . .
C8 C7 C6 125.2(8) . .
O3 C43 C44 111.8(13) . .
O3 C43 H43A 109.3 . .
C44 C43 H43A 109.3 . .
O3 C43 H43B 109.3 . .
C44 C43 H43B 109.3 . .
H43A C43 H43B 107.9 . .
C45 C46 H46A 109.5 . .
C45 C46 H46B 109.5 . .
H46A C46 H46B 109.5 . .
C45 C46 H46C 109.5 . .
H46A C46 H46C 109.5 . .
H46B C46 H46C 109.5 . .
C45 C46 H46D 109.5 . .
H46A C46 H46D 141.1 . .
H46B C46 H46D 56.3 . .
H46C C46 H46D 56.3 . .
C45 C46 H46E 109.5 . .
H46A C46 H46E 56.3 . .
H46B C46 H46E 141.1 . .
H46C C46 H46E 56.3 . .
H46D C46 H46E 109.5 . .
C45 C46 H46F 109.5 . .
H46A C46 H46F 56.3 . .
H46B C46 H46F 56.3 . .
H46C C46 H46F 141.1 . .
H46D C46 H46F 109.5 . .
H46E C46 H46F 109.5 . .
C18 C19 C20 121.6(11) . .
C18 C19 H19 119.2 . .
C20 C19 H19 119.2 . .
C21 C20 C19 118.2(10) . .
C21 C20 C23 121.1(12) . .
C19 C20 C23 120.5(11) . .
O2 C45 C46 113.8(10) . .
O2 C45 H45A 108.8 . .
C46 C45 H45A 108.8 . .
O2 C45 H45B 108.8 . .
C46 C45 H45B 108.8 . .
H45A C45 H45B 107.7 . .
C20 C23 H23A 109.5 . .
C20 C23 H23B 109.5 . .
H23A C23 H23B 109.5 . .
C20 C23 H23C 109.5 . .
H23A C23 H23C 109.5 . .
H23B C23 H23C 109.5 . .
C20 C23 H23D 109.5 . .
H23A C23 H23D 141.1 . .
H23B C23 H23D 56.3 . .
H23C C23 H23D 56.3 . .
C20 C23 H23E 109.5 . .
H23A C23 H23E 56.3 . .
H23B C23 H23E 141.1 . .
H23C C23 H23E 56.3 . .
H23D C23 H23E 109.5 . .
C20 C23 H23F 109.5 . .
H23A C23 H23F 56.3 . .
H23B C23 H23F 56.3 . .
H23C C23 H23F 141.1 . .
H23D C23 H23F 109.5 . .
H23E C23 H23F 109.5 . .
C43 C44 H44A 109.5 . .
C43 C44 H44B 109.5 . .
H44A C44 H44B 109.5 . .
C43 C44 H44C 109.5 . .
H44A C44 H44C 109.5 . .
H44B C44 H44C 109.5 . .
C43 C44 H44D 109.5 . .
H44A C44 H44D 141.1 . .
H44B C44 H44D 56.3 . .
H44C C44 H44D 56.3 . .
C43 C44 H44E 109.5 . .
H44A C44 H44E 56.3 . .
H44B C44 H44E 141.1 . .
H44C C44 H44E 56.3 . .
H44D C44 H44E 109.5 . .
C43 C44 H44F 109.5 . .
H44A C44 H44F 56.3 . .
H44B C44 H44F 56.3 . .
H44C C44 H44F 141.1 . .
H44D C44 H44F 109.5 . .
H44E C44 H44F 109.5 . .

loop_
_geom_bond_atom_site_label_1
_geom_bond_atom_site_label_2
_geom_bond_distance
_geom_bond_site_symmetry_2
Ru1 N5 1.956(6) .
Ru1 N2 1.979(6) .
Ru1 N1 2.060(8) .
Ru1 N3 2.068(8) .
Ru1 N4 2.075(6) .
Ru1 N6 2.113(7) .
P3 F8 1.571(7) .
P3 F7 1.574(6) .
P3 F9 1.583(7) .
P3 F5 1.584(7) .
P3 F6 1.592(6) .
P3 F4 1.600(6) .
P2 F1 1.579(6) 2_766
P2 F1 1.579(6) .
P2 F3 1.582(6) .
P2 F3 1.582(6) 2_766
P2 F2 1.586(6) 2_766
P2 F2 1.586(6) .
P1 O1 1.455(8) .
P1 O3 1.569(7) .
P1 O2 1.581(9) .
P1 C40 1.784(9) .
P4 F13 1.79(10) 2_656
P4 F15 1.50(13) 2_656
P4 F10 1.14(12) 2_656
P4 F11 1.598(14) .
P4 F14 1.592(14) .
P4 F12 1.579(14) .
P4 F15 1.580(14) .
P4 F10 1.580(14) .
P4 F13 1.608(14) .
P4 F11 2.07(10) 2_656
F10 F11 0.53(8) 2_656
F10 P4 1.14(12) 2_656
F10 F13 2.06(16) 2_656
F10 F15 1.79(13) 2_656
F11 F10 0.53(8) 2_656
F11 P4 2.07(10) 2_656
F12 F13 0.54(8) 2_656
F13 F12 0.54(8) 2_656
F13 P4 1.79(10) 2_656
F13 F15 2.28(15) 2_656
F13 F10 2.06(16) 2_656
F14 F15 0.55(8) 2_656
F15 F14 0.55(8) 2_656
F15 P4 1.50(13) 2_656
F15 F13 2.28(15) 2_656
F15 F10 1.79(13) 2_656
N2 C7 1.317(10) .
N2 C11 1.354(11) .
N4 C24 1.364(9) .
N4 C28 1.368(9) .
N3 C16 1.366(11) .
N3 C12 1.391(10) .
N8 C29 1.336(9) .
N8 C30 1.343(11) .
O2 C45 1.428(12) .
O3 C43 1.427(14) .
N5 C29 1.327(10) .
N5 C31 1.359(10) .
N7 C31 1.320(9) .
N7 C30 1.371(11) .
N6 C36 1.315(10) .
N6 C32 1.378(9) .
N1 C2 1.341(11) .
N1 C6 1.367(10) .
C10 C11 1.386(10) .
C10 C9 1.388(12) .
C10 H10 0.9300 .
C12 C13 1.365(13) .
C12 C11 1.473(12) .
C37 C42 1.379(13) .
C37 C38 1.400(12) .
C37 C30 1.451(11) .
C9 C8 1.403(13) .
C9 C17 1.503(11) .
C39 C38 1.377(11) .
C39 C40 1.392(14) .
C39 H39 0.9300 .
C28 C27 1.364(12) .
C28 C29 1.476(11) .
C38 H38 0.9300 .
C32 C33 1.366(11) .
C32 C31 1.459(11) .
C27 C26 1.388(12) .
C27 H27 0.9300 .
C16 C15 1.350(13) .
C16 H16 0.9300 .
C6 C5 1.368(13) .
C6 C7 1.481(12) .
C17 C18 1.358(12) .
C17 C22 1.404(13) .
C8 C7 1.399(10) .
C8 H8 0.9300 .
C4 C5 1.357(14) .
C4 C3 1.391(12) .
C4 H4 0.9300 .
C42 C41 1.391(11) .
C42 H42 0.9300 .
C35 C34 1.355(11) .
C35 C36 1.384(12) .
C35 H35 0.9300 .
C33 C34 1.389(12) .
C33 H33 0.9300 .
C3 C2 1.356(13) .
C3 H3 0.9300 .
C22 C21 1.387(12) .
C22 H22 0.9300 .
C40 C41 1.358(13) .
C41 H41 0.9300 .
C36 H36 0.9300 .
C2 H2 0.9300 .
C15 C14 1.370(12) .
C15 H15 0.9300 .
C14 C13 1.374(13) .
C14 H14 0.9300 .
C34 H34 0.9300 .
C5 H5 0.9300 .
C21 C20 1.383(15) .
C21 H21 0.9300 .
C24 C25 1.370(12) .
C24 H24 0.9300 .
C13 H13 0.9300 .
C25 C26 1.353(12) .
C25 H25 0.9300 .
C18 C19 1.376(13) .
C18 H18 0.9300 .
C26 H26 0.9300 .
C43 C44 1.438(16) .
C43 H43A 0.9700 .
C43 H43B 0.9700 .
C46 C45 1.431(14) .
C46 H46A 0.9600 .
C46 H46B 0.9600 .
C46 H46C 0.9600 .
C46 H46D 0.9600 .
C46 H46E 0.9600 .
C46 H46F 0.9600 .
C19 C20 1.388(16) .
C19 H19 0.9300 .
C20 C23 1.559(13) .
C45 H45A 0.9700 .
C45 H45B 0.9700 .
C23 H23A 0.9600 .
C23 H23B 0.9600 .
C23 H23C 0.9600 .
C23 H23D 0.9600 .
C23 H23E 0.9600 .
C23 H23F 0.9600 .
C44 H44A 0.9600 .
C44 H44B 0.9600 .
C44 H44C 0.9600 .
C44 H44D 0.9600 .
C44 H44E 0.9600 .
C44 H44F 0.9600 .

loop_
_geom_torsion_atom_site_label_1
_geom_torsion_atom_site_label_2
_geom_torsion_atom_site_label_3
_geom_torsion_atom_site_label_4
_geom_torsion
_geom_torsion_site_symmetry_1
_geom_torsion_site_symmetry_4
F13 P4 F10 F11 -47(37) 2_656 2_656
F15 P4 F10 F11 -138(45) 2_656 2_656
F10 P4 F10 F11 3(9) 2_656 2_656
F14 P4 F10 F11 -144(40) . 2_656
F12 P4 F10 F11 -54(40) . 2_656
F15 P4 F10 F11 38(40) . 2_656
F13 P4 F10 F11 127(40) . 2_656
F13 P4 F10 P4 -51(42) 2_656 2_656
F15 P4 F10 P4 -141(50) 2_656 2_656
F10 P4 F10 P4 0.01(8) 2_656 2_656
F14 P4 F10 P4 -148(45) . 2_656
F12 P4 F10 P4 -57(45) . 2_656
F15 P4 F10 P4 34(45) . 2_656
F13 P4 F10 P4 124(45) . 2_656
F11 P4 F10 P4 -3(9) 2_656 2_656
F15 P4 F10 F13 -91(8) 2_656 2_656
F10 P4 F10 F13 51(42) 2_656 2_656
F14 P4 F10 F13 -97(5) . 2_656
F12 P4 F10 F13 -7(5) . 2_656
F15 P4 F10 F13 85(5) . 2_656
F13 P4 F10 F13 174(5) . 2_656
F11 P4 F10 F13 47(37) 2_656 2_656
F13 P4 F10 F15 91(8) 2_656 2_656
F10 P4 F10 F15 141(50) 2_656 2_656
F14 P4 F10 F15 -6(5) . 2_656
F12 P4 F10 F15 84(5) . 2_656
F15 P4 F10 F15 175(5) . 2_656
F13 P4 F10 F15 -95(5) . 2_656
F11 P4 F10 F15 138(45) 2_656 2_656
F13 P4 F11 F10 48(38) 2_656 2_656
F15 P4 F11 F10 139(46) 2_656 2_656
F14 P4 F11 F10 145(42) . 2_656
F12 P4 F11 F10 55(42) . 2_656
F15 P4 F11 F10 -37(42) . 2_656
F13 P4 F11 F10 -126(42) . 2_656
F13 P4 F11 P4 52(44) 2_656 2_656
F15 P4 F11 P4 143(52) 2_656 2_656
F10 P4 F11 P4 4(10) 2_656 2_656
F14 P4 F11 P4 149(47) . 2_656
F12 P4 F11 P4 58(47) . 2_656
F15 P4 F11 P4 -33(47) . 2_656
F13 P4 F11 P4 -123(47) . 2_656
F15 P4 F12 F13 93(14) 2_656 2_656
F10 P4 F12 F13 -149(20) 2_656 2_656
F11 P4 F12 F13 -158(14) . 2_656
F14 P4 F12 F13 113(14) . 2_656
F15 P4 F12 F13 -69(14) . 2_656
F10 P4 F12 F13 22(14) . 2_656
F11 P4 F12 F13 17(11) 2_656 2_656
F13 P4 F13 F12 -2(3) 2_656 2_656
F15 P4 F13 F12 -93(14) 2_656 2_656
F10 P4 F13 F12 149(20) 2_656 2_656
F11 P4 F13 F12 158(14) . 2_656
F14 P4 F13 F12 -113(14) . 2_656
F15 P4 F13 F12 69(14) . 2_656
F10 P4 F13 F12 -22(14) . 2_656
F11 P4 F13 F12 -17(11) 2_656 2_656
F13 P4 F13 P4 0.00(3) 2_656 2_656
F15 P4 F13 P4 -91(15) 2_656 2_656
F10 P4 F13 P4 151(21) 2_656 2_656
F11 P4 F13 P4 160(15) . 2_656
F14 P4 F13 P4 -111(15) . 2_656
F15 P4 F13 P4 71(15) . 2_656
F10 P4 F13 P4 -20(15) . 2_656
F11 P4 F13 P4 -15(12) 2_656 2_656
F13 P4 F13 F15 91(15) 2_656 2_656
F10 P4 F13 F15 -117(10) 2_656 2_656
F11 P4 F13 F15 -108(4) . 2_656
F14 P4 F13 F15 -19(4) . 2_656
F15 P4 F13 F15 162(4) . 2_656
F10 P4 F13 F15 71(4) . 2_656
F11 P4 F13 F15 76(5) 2_656 2_656
F13 P4 F13 F10 -151(22) 2_656 2_656
F15 P4 F13 F10 117(10) 2_656 2_656
F11 P4 F13 F10 9(7) . 2_656
F14 P4 F13 F10 98(7) . 2_656
F15 P4 F13 F10 -81(7) . 2_656
F10 P4 F13 F10 -172(7) . 2_656
F11 P4 F13 F10 -166(10) 2_656 2_656
F13 P4 F14 F15 -58(13) 2_656 2_656
F10 P4 F14 F15 -157(23) 2_656 2_656
F11 P4 F14 F15 -163(17) . 2_656
F12 P4 F14 F15 -74(17) . 2_656
F10 P4 F14 F15 17(17) . 2_656
F13 P4 F14 F15 107(17) . 2_656
F11 P4 F14 F15 14(13) 2_656 2_656
F13 P4 F15 F14 57(13) 2_656 2_656
F15 P4 F15 F14 -4(4) 2_656 2_656
F10 P4 F15 F14 156(23) 2_656 2_656
F11 P4 F15 F14 163(17) . 2_656
F12 P4 F15 F14 73(17) . 2_656
F10 P4 F15 F14 -18(17) . 2_656
F13 P4 F15 F14 -108(17) . 2_656
F11 P4 F15 F14 -14(13) 2_656 2_656
F13 P4 F15 P4 61(14) 2_656 2_656
F15 P4 F15 P4 0.00(3) 2_656 2_656
F10 P4 F15 P4 160(24) 2_656 2_656
F11 P4 F15 P4 167(18) . 2_656
F12 P4 F15 P4 77(18) . 2_656
F10 P4 F15 P4 -14(18) . 2_656
F13 P4 F15 P4 -104(18) . 2_656
F11 P4 F15 P4 -10(14) 2_656 2_656
F15 P4 F15 F13 -61(14) 2_656 2_656
F10 P4 F15 F13 99(10) 2_656 2_656
F11 P4 F15 F13 106(4) . 2_656
F12 P4 F15 F13 16(4) . 2_656
F10 P4 F15 F13 -75(4) . 2_656
F13 P4 F15 F13 -165(4) . 2_656
F11 P4 F15 F13 -71(2) 2_656 2_656
F13 P4 F15 F10 -99(10) 2_656 2_656
F15 P4 F15 F10 -160(24) 2_656 2_656
F11 P4 F15 F10 7(6) . 2_656
F12 P4 F15 F10 -83(6) . 2_656
F10 P4 F15 F10 -174(6) . 2_656
F13 P4 F15 F10 96(6) . 2_656
F11 P4 F15 F10 -170(10) 2_656 2_656
O1 P1 O2 C45 42.0(10) . .
O3 P1 O2 C45 -84.4(9) . .
C40 P1 O2 C45 167.1(8) . .
O1 P1 O3 C43 57.6(9) . .
O2 P1 O3 C43 -175.3(8) . .
C40 P1 O3 C43 -68.8(9) . .
C16 N3 C12 C13 -0.3(12) . .
Ru1 N3 C12 C13 -177.9(7) . .
C16 N3 C12 C11 179.8(7) . .
Ru1 N3 C12 C11 2.1(9) . .
C11 C10 C9 C8 0.2(13) . .
C11 C10 C9 C17 -179.0(7) . .
C24 N4 C28 C27 4.1(13) . .
Ru1 N4 C28 C27 -178.2(8) . .
C24 N4 C28 C29 -176.4(8) . .
Ru1 N4 C28 C29 1.3(9) . .
C40 C39 C38 C37 1.0(16) . .
C42 C37 C38 C39 -0.8(15) . .
C30 C37 C38 C39 179.4(9) . .
C7 N2 C11 C10 2.3(12) . .
Ru1 N2 C11 C10 -178.6(6) . .
C7 N2 C11 C12 -178.7(7) . .
Ru1 N2 C11 C12 0.4(9) . .
C9 C10 C11 N2 -0.8(12) . .
C9 C10 C11 C12 -179.7(8) . .
C13 C12 C11 N2 178.4(9) . .
N3 C12 C11 N2 -1.7(10) . .
C13 C12 C11 C10 -2.6(14) . .
N3 C12 C11 C10 177.3(7) . .
C36 N6 C32 C33 -2.4(13) . .
Ru1 N6 C32 C33 -176.3(7) . .
C36 N6 C32 C31 179.2(8) . .
Ru1 N6 C32 C31 5.3(9) . .
N4 C28 C27 C26 -3.7(16) . .
C29 C28 C27 C26 176.9(9) . .
C12 N3 C16 C15 0.5(13) . .
Ru1 N3 C16 C15 177.8(7) . .
C2 N1 C6 C5 -1.8(13) . .
Ru1 N1 C6 C5 175.3(7) . .
C2 N1 C6 C7 -179.0(7) . .
Ru1 N1 C6 C7 -1.9(9) . .
C10 C9 C17 C18 143.8(11) . .
C8 C9 C17 C18 -35.4(15) . .
C10 C9 C17 C22 -31.5(14) . .
C8 C9 C17 C22 149.3(10) . .
C10 C9 C8 C7 -0.9(13) . .
C17 C9 C8 C7 178.3(7) . .
C38 C37 C42 C41 2.1(14) . .
C30 C37 C42 C41 -178.2(8) . .
N6 C32 C33 C34 2.1(14) . .
C31 C32 C33 C34 -179.7(9) . .
C5 C4 C3 C2 -2.4(16) . .
C18 C17 C22 C21 2.5(17) . .
C9 C17 C22 C21 178.0(10) . .
C38 C39 C40 C41 -2.4(16) . .
C38 C39 C40 P1 175.7(8) . .
O1 P1 C40 C41 -1.7(11) . .
O3 P1 C40 C41 125.4(9) . .
O2 P1 C40 C41 -128.5(9) . .
O1 P1 C40 C39 -179.8(8) . .
O3 P1 C40 C39 -52.7(10) . .
O2 P1 C40 C39 53.5(10) . .
C31 N5 C29 N8 0.6(13) . .
Ru1 N5 C29 N8 173.1(6) . .
C31 N5 C29 C28 179.2(7) . .
Ru1 N5 C29 C28 -8.3(10) . .
C30 N8 C29 N5 2.4(13) . .
C30 N8 C29 C28 -176.1(8) . .
C27 C28 C29 N5 -176.5(9) . .
N4 C28 C29 N5 4.0(11) . .
C27 C28 C29 N8 2.1(14) . .
N4 C28 C29 N8 -177.4(8) . .
C39 C40 C41 C42 3.7(16) . .
P1 C40 C41 C42 -174.4(7) . .
C37 C42 C41 C40 -3.6(16) . .
C32 N6 C36 C35 1.7(14) . .
Ru1 N6 C36 C35 174.6(8) . .
C34 C35 C36 N6 -0.7(16) . .
C30 N7 C31 N5 3.0(12) . .
C30 N7 C31 C32 -178.6(8) . .
C29 N5 C31 N7 -3.5(12) . .
Ru1 N5 C31 N7 -176.1(6) . .
C29 N5 C31 C32 178.0(8) . .
Ru1 N5 C31 C32 5.4(10) . .
C33 C32 C31 N7 -3.7(14) . .
N6 C32 C31 N7 174.6(8) . .
C33 C32 C31 N5 174.8(9) . .
N6 C32 C31 N5 -6.9(11) . .
C6 N1 C2 C3 0.2(13) . .
Ru1 N1 C2 C3 -176.4(7) . .
C4 C3 C2 N1 1.9(16) . .
C29 N8 C30 N7 -2.9(13) . .
C29 N8 C30 C37 176.0(7) . .
C31 N7 C30 N8 0.3(13) . .
C31 N7 C30 C37 -178.6(7) . .
C42 C37 C30 N8 4.3(14) . .
C38 C37 C30 N8 -175.9(9) . .
C42 C37 C30 N7 -176.7(9) . .
C38 C37 C30 N7 3.0(13) . .
N3 C16 C15 C14 -0.2(15) . .
C16 C15 C14 C13 -0.3(16) . .
C36 C35 C34 C33 0.4(16) . .
C32 C33 C34 C35 -1.1(15) . .
C3 C4 C5 C6 0.9(17) . .
N1 C6 C5 C4 1.3(15) . .
C7 C6 C5 C4 178.2(9) . .
C17 C22 C21 C20 0.2(18) . .
C28 N4 C24 C25 -3.6(14) . .
Ru1 N4 C24 C25 179.0(8) . .
N3 C12 C13 C14 -0.2(15) . .
C11 C12 C13 C14 179.7(9) . .
C15 C14 C13 C12 0.5(17) . .
N4 C24 C25 C26 2.9(16) . .
C22 C17 C18 C19 -2.0(18) . .
C9 C17 C18 C19 -177.4(11) . .
C24 C25 C26 C27 -2.2(16) . .
C28 C27 C26 C25 2.5(16) . .
C11 N2 C7 C8 -3.1(12) . .
Ru1 N2 C7 C8 177.8(6) . .
C11 N2 C7 C6 175.7(7) . .
Ru1 N2 C7 C6 -3.5(9) . .
C9 C8 C7 N2 2.4(13) . .
C9 C8 C7 C6 -176.2(8) . .
N1 C6 C7 N2 3.4(10) . .
C5 C6 C7 N2 -173.8(9) . .
N1 C6 C7 C8 -177.9(8) . .
C5 C6 C7 C8 4.9(14) . .
P1 O3 C43 C44 124.9(11) . .
C17 C18 C19 C20 -1(2) . .
C22 C21 C20 C19 -3(2) . .
C22 C21 C20 C23 -177.7(12) . .
C18 C19 C20 C21 4(2) . .
C18 C19 C20 C23 178.3(13) . .
P1 O2 C45 C46 -86.2(14) . .
